data_1542820
loop_
_publ_author_name
'Bolla, Geetha'
'Mittapalli, Sudhir'
'Nangia, Ashwini'

_publ_section_title
;
 Modularity and three-dimensional isostructurality of novel synthons in
 sulfonamide--lactam cocrystals
;
_journal_coeditor_code ZX5004
_journal_issue 4
_journal_name_full IUCrJ
_journal_page_first 389
_journal_page_last 401
_journal_paper_doi 10.1107/S2052252515004960
_journal_volume 2
_journal_year 2015
_chemical_formula_moiety C6H6ClNO2S,C5H9NO
_chemical_formula_sum 'C11 H15 Cl N2 O3 S'
_chemical_formula_weight 290.76
_chemical_melting_point 363
_chemical_name_systematic
; 
 ? 
;
_space_group_IT_number 15
_symmetry_cell_setting monoclinic
_symmetry_space_group_name_Hall '-C 2yc'
_symmetry_space_group_name_H-M 'C 1 2/c 1'
_atom_sites_solution_hydrogens geom
_atom_sites_solution_primary direct
_atom_sites_solution_secondary difmap
_audit_creation_method SHELXL-97
_cell_angle_alpha 90.00
_cell_angle_beta 127.40(2)
_cell_angle_gamma 90.00
_cell_formula_units_Z 8
_cell_length_a 25.701(4)
_cell_length_b 6.8096(4)
_cell_length_c 19.177(3)
_cell_measurement_reflns_used 1025
_cell_measurement_temperature 297(2)
_cell_measurement_theta_max 26.3134
_cell_measurement_theta_min 2.6686
_cell_volume 2666.2(9)
_computing_structure_refinement 'SHELXL-97 (Sheldrick, 1997)'
_computing_structure_solution 'SHELXS-97 (Sheldrick, 1990)'
_diffrn_ambient_temperature 297(2)
_diffrn_measured_fraction_theta_full 0.999
_diffrn_measured_fraction_theta_max 0.999
_diffrn_measurement_device_type 'Xcalibur, Eos, Gemini'
_diffrn_measurement_method '\w scans'
_diffrn_radiation_monochromator graphite
_diffrn_radiation_source 'fine-focus sealed tube'
_diffrn_radiation_type MoK\a
_diffrn_radiation_wavelength 0.71073
_diffrn_reflns_av_R_equivalents 0.0434
_diffrn_reflns_av_sigmaI/netI 0.0651
_diffrn_reflns_limit_h_max 30
_diffrn_reflns_limit_h_min -32
_diffrn_reflns_limit_k_max 8
_diffrn_reflns_limit_k_min -8
_diffrn_reflns_limit_l_max 22
_diffrn_reflns_limit_l_min -23
_diffrn_reflns_number 5127
_diffrn_reflns_theta_full 26.37
_diffrn_reflns_theta_max 26.37
_diffrn_reflns_theta_min 2.67
_exptl_absorpt_coefficient_mu 0.445
_exptl_absorpt_correction_T_max 1.0000
_exptl_absorpt_correction_T_min 0.84418
_exptl_absorpt_correction_type multi-scan
_exptl_absorpt_process_details SADABS
_exptl_crystal_density_diffrn 1.449
_exptl_crystal_density_method 'not measured'
_exptl_crystal_description PLATE
_exptl_crystal_F_000 1216
_exptl_crystal_size_max 0.22
_exptl_crystal_size_mid 0.20
_exptl_crystal_size_min 0.20
_refine_diff_density_max 0.267
_refine_diff_density_min -0.381
_refine_diff_density_rms 0.079
_refine_ls_extinction_method none
_refine_ls_goodness_of_fit_ref 1.067
_refine_ls_hydrogen_treatment mixed
_refine_ls_matrix_type full
_refine_ls_number_parameters 169
_refine_ls_number_reflns 2732
_refine_ls_number_restraints 0
_refine_ls_restrained_S_all 1.067
_refine_ls_R_factor_all 0.1080
_refine_ls_R_factor_gt 0.0595
_refine_ls_shift/su_max 0.000
_refine_ls_shift/su_mean 0.000
_refine_ls_structure_factor_coef Fsqd
_refine_ls_weighting_details 'calc w=1/[\s^2^(Fo^2^)+(0.0486P)^2^+0.0000P] where P=(Fo^2^+2Fc^2^)/3'
_refine_ls_weighting_scheme calc
_refine_ls_wR_factor_gt 0.1105
_refine_ls_wR_factor_ref 0.1344
_reflns_number_gt 1677
_reflns_number_total 2732
_reflns_threshold_expression >2sigma(I)
_cod_data_source_file zx5004.cif
_cod_data_source_block 4ClBSAVLM
_cod_original_cell_volume 2666.3(6)
_cod_original_sg_symbol_H-M C2/c
_cod_database_code 1542820
_publcif_datablock.id {2198d17f-4001-4fe3-b6eb-2ea6e9e3e8e1}

loop_
_symmetry_equiv_pos_as_xyz
'x, y, z'
'-x, y, -z+1/2'
'x+1/2, y+1/2, z'
'-x+1/2, y+1/2, -z+1/2'
'-x, -y, -z'
'x, -y, z-1/2'
'-x+1/2, -y+1/2, -z'
'x+1/2, -y+1/2, z-1/2'

loop_
_atom_site_label
_atom_site_type_symbol
_atom_site_fract_x
_atom_site_fract_y
_atom_site_fract_z
_atom_site_U_iso_or_equiv
_atom_site_adp_type
_atom_site_occupancy
_atom_site_symmetry_multiplicity
_atom_site_calc_flag
_atom_site_refinement_flags
S1 S 0.16418(4) 0.16415(12) 0.08089(6) 0.0460(3) Uani 1 1 d .
Cl1 Cl -0.00099(5) 0.68185(17) 0.14868(7) 0.0780(4) Uani 1 1 d .
O3 O 0.20659(12) 0.9636(3) 0.79188(15) 0.0587(7) Uani 1 1 d .
O1 O 0.13721(13) -0.0290(3) 0.06081(17) 0.0665(7) Uani 1 1 d .
N2 N 0.19285(13) 0.6912(4) 0.84382(18) 0.0490(7) Uani 1 1 d .
H2A H 0.2174 0.6308 0.8343 0.059 Uiso 1 1 calc R
C1 C 0.11457(15) 0.3131(4) 0.09443(19) 0.0388(7) Uani 1 1 d .
N1 N 0.23469(14) 0.1540(4) 0.17504(19) 0.0473(8) Uani 1 1 d .
H1A H 0.2575(17) 0.251(5) 0.186(2) 0.057 Uiso 1 1 d .
H1B H 0.2308(16) 0.120(5) 0.213(2) 0.057 Uiso 1 1 d .
C7 C 0.18276(15) 0.8793(5) 0.8239(2) 0.0414(8) Uani 1 1 d .
C2 C 0.12843(16) 0.5096(4) 0.1121(2) 0.0454(8) Uani 1 1 d .
H2 H 0.1615 0.5658 0.1124 0.054 Uiso 1 1 calc R
C5 C 0.02822(17) 0.3436(5) 0.1073(2) 0.0558(9) Uani 1 1 d .
H5 H -0.0061 0.2893 0.1046 0.067 Uiso 1 1 calc R
C4 C 0.04376(16) 0.5395(5) 0.1269(2) 0.0481(8) Uani 1 1 d .
O2 O 0.17318(12) 0.2594(3) 0.02267(15) 0.0593(7) Uani 1 1 d .
C6 C 0.06435(16) 0.2295(5) 0.0916(2) 0.0508(9) Uani 1 1 d .
H6 H 0.0550 0.0966 0.0791 0.061 Uiso 1 1 calc R
C8 C 0.14281(18) 0.9907(5) 0.8431(2) 0.0559(9) Uani 1 1 d .
H8A H 0.1134 1.0774 0.7940 0.067 Uiso 1 1 calc R
H8B H 0.1719 1.0722 0.8944 0.067 Uiso 1 1 calc R
C3 C 0.09319(16) 0.6229(5) 0.1294(2) 0.0497(8) Uani 1 1 d .
H3 H 0.1030 0.7554 0.1428 0.060 Uiso 1 1 calc R
C10 C 0.14434(18) 0.7008(5) 0.9207(2) 0.0555(9) Uani 1 1 d .
H10A H 0.1192 0.6229 0.9331 0.067 Uiso 1 1 calc R
H10B H 0.1819 0.7547 0.9756 0.067 Uiso 1 1 calc R
C11 C 0.16699(18) 0.5738(5) 0.8803(2) 0.0578(10) Uani 1 1 d .
H11A H 0.2008 0.4852 0.9244 0.069 Uiso 1 1 calc R
H11B H 0.1306 0.4950 0.8341 0.069 Uiso 1 1 calc R
C9 C 0.10283(18) 0.8639(5) 0.8592(2) 0.0596(10) Uani 1 1 d .
H9A H 0.0865 0.9429 0.8843 0.071 Uiso 1 1 calc R
H9B H 0.0656 0.8099 0.8041 0.071 Uiso 1 1 calc R

loop_
_atom_site_aniso_label
_atom_site_aniso_U_11
_atom_site_aniso_U_22
_atom_site_aniso_U_33
_atom_site_aniso_U_23
_atom_site_aniso_U_13
_atom_site_aniso_U_12
S1 0.0600(6) 0.0403(5) 0.0533(5) -0.0008(4) 0.0425(5) 0.0038(4)
Cl1 0.0590(6) 0.1005(8) 0.0823(7) -0.0150(6) 0.0469(6) 0.0162(6)
O3 0.0755(17) 0.0565(14) 0.0664(16) -0.0072(12) 0.0548(15) -0.0120(13)
O1 0.0878(19) 0.0430(14) 0.0893(19) -0.0178(13) 0.0646(17) -0.0110(13)
N2 0.0567(18) 0.0414(16) 0.0651(19) 0.0011(13) 0.0455(17) 0.0096(13)
C1 0.0409(19) 0.0375(18) 0.0385(18) 0.0011(13) 0.0243(16) 0.0013(14)
N1 0.055(2) 0.0468(17) 0.0545(19) 0.0086(15) 0.0408(17) 0.0087(14)
C7 0.0422(19) 0.044(2) 0.0386(18) -0.0044(15) 0.0251(16) -0.0015(15)
C2 0.047(2) 0.0433(19) 0.056(2) 0.0034(16) 0.0359(18) 0.0021(16)
C5 0.043(2) 0.068(2) 0.065(2) 0.0023(19) 0.0373(19) -0.0016(19)
C4 0.042(2) 0.059(2) 0.0411(19) -0.0003(16) 0.0246(17) 0.0105(18)
O2 0.0809(18) 0.0635(15) 0.0573(15) 0.0087(12) 0.0543(15) 0.0092(13)
C6 0.052(2) 0.0448(19) 0.059(2) -0.0002(16) 0.0359(19) -0.0034(17)
C8 0.073(2) 0.046(2) 0.064(2) 0.0114(17) 0.050(2) 0.0189(18)
C3 0.049(2) 0.0406(18) 0.060(2) -0.0016(16) 0.0335(19) 0.0012(16)
C10 0.062(2) 0.061(2) 0.061(2) 0.0058(18) 0.046(2) 0.0044(19)
C11 0.070(3) 0.045(2) 0.066(2) 0.0063(17) 0.045(2) 0.0030(18)
C9 0.058(2) 0.072(2) 0.065(2) 0.001(2) 0.046(2) 0.010(2)

loop_
_atom_type_symbol
_atom_type_description
_atom_type_scat_dispersion_real
_atom_type_scat_dispersion_imag
_atom_type_scat_source
C C 0.0033 0.0016 'International Tables Vol C Tables 4.2.6.8 and 6.1.1.4'
H H 0.0000 0.0000 'International Tables Vol C Tables 4.2.6.8 and 6.1.1.4'
N N 0.0061 0.0033 'International Tables Vol C Tables 4.2.6.8 and 6.1.1.4'
O O 0.0106 0.0060 'International Tables Vol C Tables 4.2.6.8 and 6.1.1.4'
S S 0.1246 0.1234 'International Tables Vol C Tables 4.2.6.8 and 6.1.1.4'
Cl Cl 0.1484 0.1585 'International Tables Vol C Tables 4.2.6.8 and 6.1.1.4'

loop_
_geom_angle_atom_site_label_1
_geom_angle_atom_site_label_2
_geom_angle_atom_site_label_3
_geom_angle
O2 S1 O1 119.42(15)
O2 S1 N1 106.94(15)
O1 S1 N1 107.19(16)
O2 S1 C1 109.17(14)
O1 S1 C1 107.05(15)
N1 S1 C1 106.37(14)
C7 N2 C11 127.2(3)
C7 N2 H2A 116.4
C11 N2 H2A 116.4
C2 C1 C6 120.5(3)
C2 C1 S1 119.6(2)
C6 C1 S1 119.9(2)
S1 N1 H1A 113(2)
S1 N1 H1B 110(2)
H1A N1 H1B 117(4)
O3 C7 N2 121.6(3)
O3 C7 C8 120.5(3)
N2 C7 C8 117.9(3)
C1 C2 C3 119.8(3)
C1 C2 H2 120.1
C3 C2 H2 120.1
C6 C5 C4 118.9(3)
C6 C5 H5 120.5
C4 C5 H5 120.5
C3 C4 C5 121.4(3)
C3 C4 Cl1 119.8(3)
C5 C4 Cl1 118.8(3)
C5 C6 C1 119.8(3)
C5 C6 H6 120.1
C1 C6 H6 120.1
C7 C8 C9 114.5(3)
C7 C8 H8A 108.6
C9 C8 H8A 108.6
C7 C8 H8B 108.6
C9 C8 H8B 108.6
H8A C8 H8B 107.6
C4 C3 C2 119.5(3)
C4 C3 H3 120.2
C2 C3 H3 120.2
C9 C10 C11 109.7(3)
C9 C10 H10A 109.7
C11 C10 H10A 109.7
C9 C10 H10B 109.7
C11 C10 H10B 109.7
H10A C10 H10B 108.2
N2 C11 C10 111.4(3)
N2 C11 H11A 109.3
C10 C11 H11A 109.3
N2 C11 H11B 109.3
C10 C11 H11B 109.3
H11A C11 H11B 108.0
C10 C9 C8 109.8(3)
C10 C9 H9A 109.7
C8 C9 H9A 109.7
C10 C9 H9B 109.7
C8 C9 H9B 109.7
H9A C9 H9B 108.2

loop_
_geom_bond_atom_site_label_1
_geom_bond_atom_site_label_2
_geom_bond_distance
S1 O2 1.426(2)
S1 O1 1.427(2)
S1 N1 1.604(3)
S1 C1 1.768(3)
Cl1 C4 1.738(3)
O3 C7 1.241(4)
N2 C7 1.316(4)
N2 C11 1.461(4)
N2 H2A 0.8600
C1 C2 1.373(4)
C1 C6 1.381(4)
N1 H1A 0.82(3)
N1 H1B 0.83(3)
C7 C8 1.491(4)
C2 C3 1.375(4)
C2 H2 0.9300
C5 C6 1.377(5)
C5 C4 1.378(5)
C5 H5 0.9300
C4 C3 1.365(4)
C6 H6 0.9300
C8 C9 1.511(5)
C8 H8A 0.9700
C8 H8B 0.9700
C3 H3 0.9300
C10 C9 1.495(5)
C10 C11 1.495(5)
C10 H10A 0.9700
C10 H10B 0.9700
C11 H11A 0.9700
C11 H11B 0.9700
C9 H9A 0.9700
C9 H9B 0.9700
